data_4077605
loop_
_publ_author_name
'Klosin, Jerzy'
'Roof, Gordon R.'
'Chen, Eugene Y.-X.'
'Abboud, Khalil A.'

_publ_section_title
;
 Ligand Exchange and Alkyl Abstraction Involving (Perfluoroaryl)boranes
 and -alanes with Aluminum and Gallium Alkyls
;
_journal_issue 23
_journal_name_full Organometallics
_journal_page_first 4684
_journal_paper_doi 10.1021/om000573k
_journal_volume 19
_journal_year 2000
_chemical_formula_sum 'C21 H9 Al2 F15'
_chemical_formula_weight 600.24
_chemical_name_systematic
;
  ?
;
_space_group_IT_number 2
_symmetry_cell_setting triclinic
_symmetry_space_group_name_Hall '-P 1'
_symmetry_space_group_name_H-M 'P -1'
_atom_sites_solution_hydrogens geom
_atom_sites_solution_primary direct
_atom_sites_solution_secondary difmap
_audit_creation_method SHELXL-97
_cell_angle_alpha 95.601(2)
_cell_angle_beta 98.379(2)
_cell_angle_gamma 101.148(2)
_cell_formula_units_Z 2
_cell_length_a 9.119(1)
_cell_length_b 9.919(1)
_cell_length_c 13.029(2)
_cell_measurement_temperature 173(2)
_cell_volume 1134.3(2)
_computing_cell_refinement 'Bruker SMART'
_computing_data_collection 'Bruker SMART'
_computing_data_reduction 'Bruker SHELXTL'
_computing_molecular_graphics 'Bruker SHELXTL'
_computing_publication_material 'Bruker SHELXTL'
_computing_structure_refinement 'SHELXL-97 (Sheldrick, 1997)'
_computing_structure_solution 'SHELXS-97 (Sheldrick, 1990)'
_diffrn_ambient_temperature 173(2)
_diffrn_measured_fraction_theta_full 0.967
_diffrn_measured_fraction_theta_max 0.967
_diffrn_measurement_device_type 'CCD area detector'
_diffrn_measurement_method 'phi and omega scans'
_diffrn_radiation_monochromator graphite
_diffrn_radiation_source 'normal-focus sealed tube'
_diffrn_radiation_type MoK\a
_diffrn_radiation_wavelength 0.71073
_diffrn_reflns_av_R_equivalents 0.0307
_diffrn_reflns_av_sigmaI/netI 0.0577
_diffrn_reflns_limit_h_max 11
_diffrn_reflns_limit_h_min -11
_diffrn_reflns_limit_k_max 12
_diffrn_reflns_limit_k_min -12
_diffrn_reflns_limit_l_max 12
_diffrn_reflns_limit_l_min -16
_diffrn_reflns_number 7881
_diffrn_reflns_theta_full 27.49
_diffrn_reflns_theta_max 27.49
_diffrn_reflns_theta_min 2.11
_exptl_absorpt_coefficient_mu 0.261
_exptl_absorpt_correction_T_max 0.9747
_exptl_absorpt_correction_T_min 0.9393
_exptl_absorpt_correction_type integration
_exptl_crystal_colour Colorless
_exptl_crystal_density_diffrn 1.757
_exptl_crystal_density_method 'not measured'
_exptl_crystal_description Needles
_exptl_crystal_F_000 592
_exptl_crystal_size_max 0.10
_exptl_crystal_size_mid 0.19
_exptl_crystal_size_min 0.30
_refine_diff_density_max 0.237
_refine_diff_density_min -0.262
_refine_diff_density_rms 0.042
_refine_ls_extinction_coef 0.0016(7)
_refine_ls_extinction_expression Fc^*^=kFc[1+0.001xFc^2^\l^3^/sin(2\q)]^-1/4^
_refine_ls_extinction_method SHELXL
_refine_ls_goodness_of_fit_ref 1.038
_refine_ls_hydrogen_treatment mixed
_refine_ls_matrix_type full
_refine_ls_number_parameters 371
_refine_ls_number_reflns 5028
_refine_ls_number_restraints 0
_refine_ls_restrained_S_all 1.038
_refine_ls_R_factor_all 0.0627
_refine_ls_R_factor_gt 0.0356
_refine_ls_shift/su_max 0.000
_refine_ls_shift/su_mean 0.000
_refine_ls_structure_factor_coef Fsqd
_refine_ls_weighting_details 'calc w=1/[\s^2^(Fo^2^)+(0.0203P)^2^+0.0000P] where P=(Fo^2^+2Fc^2^)/3'
_refine_ls_weighting_scheme calc
_refine_ls_wR_factor_gt 0.0704
_refine_ls_wR_factor_ref 0.0733
_reflns_number_gt 3067
_reflns_number_total 5028
_reflns_threshold_expression >2sigma(I)
_cod_data_source_file om000573k.cif
_cod_data_source_block 1
_cod_depositor_comments
;
The following automatic conversions were performed:

'_symmetry_cell_setting' value 'Triclinic' changed to 'triclinic'
according to /home/saulius/struct/CIF-dictionaries/cif_core.dic
dictionary named 'cif_core.dic' version 2.4.2 from 2011-04-26.

Automatic conversion script
Id: cif_fix_values 1715 2011-07-08 13:25:40Z adriana 
;
_cod_original_cell_volume 1134.3(3)
_cod_original_sg_symbol_H-M P-1
_cod_database_code 4077605

loop_
_symmetry_equiv_pos_as_xyz
'x, y, z'
'-x, -y, -z'

loop_
_atom_site_label
_atom_site_type_symbol
_atom_site_fract_x
_atom_site_fract_y
_atom_site_fract_z
_atom_site_U_iso_or_equiv
_atom_site_adp_type
_atom_site_occupancy
_atom_site_symmetry_multiplicity
_atom_site_calc_flag
Al1 Al 0.42488(6) 0.20537(6) 0.18169(5) 0.03960(16) Uani 1 1 d
Al2 Al 0.22376(6) 0.31551(5) 0.25721(4) 0.03298(15) Uani 1 1 d
C1 C 0.4836(3) 0.2748(3) 0.0579(2) 0.0641(7) Uani 1 1 d
H1A H 0.440(3) 0.345(3) 0.036(2) 0.096 Uiso 1 1 d
H1B H 0.593(3) 0.306(2) 0.069(2) 0.096 Uiso 1 1 d
H1C H 0.454(3) 0.208(3) 0.006(2) 0.096 Uiso 1 1 d
C2 C 0.1832(2) 0.1347(2) 0.15458(17) 0.0382(5) Uani 1 1 d
H2A H 0.178(2) 0.051(2) 0.1871(16) 0.057 Uiso 1 1 d
H2B H 0.199(2) 0.111(2) 0.0849(17) 0.057 Uiso 1 1 d
H2C H 0.089(2) 0.149(2) 0.1450(16) 0.057 Uiso 1 1 d
C3 C 0.4570(2) 0.3647(2) 0.30959(18) 0.0417(5) Uani 1 1 d
H3A H 0.448(2) 0.451(2) 0.3314(16) 0.063 Uiso 1 1 d
H3B H 0.550(2) 0.391(2) 0.2821(16) 0.063 Uiso 1 1 d
H3C H 0.478(2) 0.329(2) 0.3728(17) 0.063 Uiso 1 1 d
C4 C 0.5030(2) 0.0558(2) 0.24621(16) 0.0431(5) Uani 1 1 d
C5 C 0.6126(2) -0.0066(2) 0.21036(19) 0.0546(6) Uani 1 1 d
C6 C 0.6567(2) -0.1191(3) 0.2513(2) 0.0681(8) Uani 1 1 d
C7 C 0.5905(3) -0.1723(2) 0.3306(2) 0.0699(8) Uani 1 1 d
C8 C 0.4827(3) -0.1141(2) 0.3700(2) 0.0591(6) Uani 1 1 d
C9 C 0.4435(2) -0.0025(2) 0.32673(17) 0.0466(5) Uani 1 1 d
C10 C 0.12842(19) 0.29109(18) 0.38274(14) 0.0338(4) Uani 1 1 d
C11 C 0.0210(2) 0.17889(19) 0.39566(15) 0.0390(5) Uani 1 1 d
C12 C -0.0474(2) 0.1686(2) 0.48295(16) 0.0455(5) Uani 1 1 d
C13 C -0.0079(2) 0.2760(2) 0.56332(15) 0.0454(5) Uani 1 1 d
C14 C 0.0977(2) 0.3908(2) 0.55511(15) 0.0406(5) Uani 1 1 d
C15 C 0.1617(2) 0.39658(19) 0.46626(15) 0.0373(5) Uani 1 1 d
C16 C 0.1526(2) 0.46172(18) 0.18226(13) 0.0332(4) Uani 1 1 d
C17 C -0.0018(2) 0.45477(18) 0.15923(14) 0.0360(4) Uani 1 1 d
C18 C -0.0659(2) 0.5574(2) 0.11939(15) 0.0404(5) Uani 1 1 d
C19 C 0.0270(2) 0.6739(2) 0.09971(15) 0.0426(5) Uani 1 1 d
C20 C 0.1822(2) 0.68675(19) 0.11902(15) 0.0410(5) Uani 1 1 d
C21 C 0.2402(2) 0.58092(19) 0.15952(14) 0.0369(4) Uani 1 1 d
F1 F 0.67925(14) 0.04229(14) 0.13204(12) 0.0750(4) Uani 1 1 d
F2 F 0.76384(15) -0.17630(15) 0.21312(15) 0.1052(6) Uani 1 1 d
F3 F 0.63172(17) -0.28294(14) 0.37000(14) 0.1037(6) Uani 1 1 d
F4 F 0.41855(16) -0.16760(14) 0.44762(12) 0.0821(5) Uani 1 1 d
F5 F 0.33493(13) 0.05207(12) 0.36770(9) 0.0557(3) Uani 1 1 d
F6 F -0.02206(13) 0.06875(11) 0.31941(9) 0.0555(3) Uani 1 1 d
F7 F -0.15037(14) 0.05441(13) 0.49003(10) 0.0665(4) Uani 1 1 d
F8 F -0.07189(13) 0.26631(14) 0.64966(9) 0.0632(4) Uani 1 1 d
F9 F 0.13886(13) 0.49580(12) 0.63450(9) 0.0581(3) Uani 1 1 d
F10 F 0.26500(13) 0.51363(11) 0.46111(9) 0.0520(3) Uani 1 1 d
F11 F -0.09781(11) 0.33967(11) 0.17681(9) 0.0469(3) Uani 1 1 d
F12 F -0.21721(12) 0.54496(12) 0.09966(10) 0.0588(3) Uani 1 1 d
F13 F -0.03045(14) 0.77652(12) 0.06082(9) 0.0608(3) Uani 1 1 d
F14 F 0.27230(14) 0.80203(11) 0.09915(9) 0.0570(3) Uani 1 1 d
F15 F 0.39386(12) 0.59857(11) 0.17703(9) 0.0516(3) Uani 1 1 d

loop_
_atom_site_aniso_label
_atom_site_aniso_U_11
_atom_site_aniso_U_22
_atom_site_aniso_U_33
_atom_site_aniso_U_23
_atom_site_aniso_U_13
_atom_site_aniso_U_12
Al1 0.0389(3) 0.0397(3) 0.0412(4) 0.0015(3) 0.0105(3) 0.0096(3)
Al2 0.0359(3) 0.0303(3) 0.0327(3) 0.0020(2) 0.0044(2) 0.0089(2)
C1 0.0648(16) 0.0728(19) 0.0533(17) 0.0065(13) 0.0208(14) 0.0038(14)
C2 0.0405(11) 0.0361(11) 0.0373(12) 0.0001(9) 0.0029(10) 0.0115(9)
C3 0.0403(11) 0.0387(12) 0.0431(13) -0.0024(10) 0.0029(10) 0.0080(10)
C4 0.0362(11) 0.0391(12) 0.0519(14) -0.0062(10) 0.0038(10) 0.0118(9)
C5 0.0398(12) 0.0488(14) 0.0694(17) -0.0145(12) 0.0056(12) 0.0089(10)
C6 0.0400(13) 0.0508(15) 0.103(2) -0.0275(15) -0.0154(14) 0.0240(12)
C7 0.0602(17) 0.0413(14) 0.094(2) -0.0059(14) -0.0334(16) 0.0174(13)
C8 0.0528(14) 0.0467(14) 0.0696(18) 0.0080(12) -0.0156(13) 0.0102(12)
C9 0.0405(11) 0.0425(12) 0.0552(15) 0.0034(10) -0.0043(11) 0.0155(10)
C10 0.0353(10) 0.0378(11) 0.0298(11) 0.0029(8) 0.0018(8) 0.0146(9)
C11 0.0404(11) 0.0405(12) 0.0353(12) 0.0009(9) 0.0049(9) 0.0096(9)
C12 0.0426(11) 0.0501(13) 0.0451(13) 0.0083(10) 0.0129(10) 0.0080(10)
C13 0.0451(12) 0.0673(15) 0.0309(12) 0.0086(10) 0.0110(10) 0.0250(11)
C14 0.0421(11) 0.0486(12) 0.0328(12) -0.0036(10) 0.0009(9) 0.0223(10)
C15 0.0373(10) 0.0346(11) 0.0410(12) 0.0036(9) 0.0030(9) 0.0137(9)
C16 0.0398(11) 0.0325(10) 0.0273(10) -0.0007(8) 0.0050(8) 0.0103(8)
C17 0.0456(11) 0.0298(10) 0.0311(11) -0.0005(8) 0.0057(9) 0.0072(9)
C18 0.0431(12) 0.0416(12) 0.0363(12) -0.0021(9) 0.0011(9) 0.0166(10)
C19 0.0639(14) 0.0365(11) 0.0312(11) 0.0022(9) 0.0059(10) 0.0229(10)
C20 0.0594(13) 0.0307(11) 0.0341(11) 0.0026(8) 0.0133(10) 0.0090(10)
C21 0.0416(11) 0.0361(11) 0.0328(11) 0.0014(9) 0.0076(9) 0.0087(9)
F1 0.0573(8) 0.0736(9) 0.0952(11) -0.0172(8) 0.0317(8) 0.0165(7)
F2 0.0589(8) 0.0812(11) 0.1640(16) -0.0522(11) -0.0104(10) 0.0421(8)
F3 0.0987(11) 0.0539(9) 0.1428(15) -0.0016(9) -0.0530(10) 0.0404(8)
F4 0.0897(11) 0.0698(10) 0.0834(11) 0.0353(8) -0.0123(9) 0.0162(8)
F5 0.0556(7) 0.0648(8) 0.0573(8) 0.0213(6) 0.0175(6) 0.0258(6)
F6 0.0611(7) 0.0484(7) 0.0490(7) -0.0091(6) 0.0191(6) -0.0078(6)
F7 0.0659(8) 0.0702(9) 0.0626(9) 0.0102(7) 0.0301(7) -0.0027(7)
F8 0.0643(8) 0.0923(10) 0.0391(7) 0.0069(6) 0.0200(6) 0.0237(7)
F9 0.0633(8) 0.0663(8) 0.0426(7) -0.0153(6) 0.0047(6) 0.0232(6)
F10 0.0614(7) 0.0383(7) 0.0530(8) -0.0053(5) 0.0112(6) 0.0070(6)
F11 0.0409(6) 0.0394(6) 0.0578(8) 0.0057(5) 0.0045(5) 0.0055(5)
F12 0.0473(7) 0.0581(8) 0.0724(9) 0.0066(6) -0.0004(6) 0.0233(6)
F13 0.0862(9) 0.0474(7) 0.0588(8) 0.0165(6) 0.0097(7) 0.0351(7)
F14 0.0770(8) 0.0368(7) 0.0621(8) 0.0153(6) 0.0232(7) 0.0108(6)
F15 0.0442(6) 0.0463(7) 0.0648(8) 0.0128(6) 0.0114(6) 0.0062(5)

loop_
_atom_type_symbol
_atom_type_description
_atom_type_scat_dispersion_real
_atom_type_scat_dispersion_imag
_atom_type_scat_source
C C 0.0033 0.0016 'International Tables Vol C Tables 4.2.6.8 and 6.1.1.4'
H H 0.0000 0.0000 'International Tables Vol C Tables 4.2.6.8 and 6.1.1.4'
F F 0.0171 0.0103 'International Tables Vol C Tables 4.2.6.8 and 6.1.1.4'
Al Al 0.0645 0.0514 'International Tables Vol C Tables 4.2.6.8 and 6.1.1.4'

loop_
_geom_angle_atom_site_label_1
_geom_angle_atom_site_label_2
_geom_angle_atom_site_label_3
_geom_angle
C1 Al1 C4 124.15(11)
C1 Al1 C3 112.58(11)
C4 Al1 C3 103.30(8)
C1 Al1 C2 108.45(11)
C4 Al1 C2 104.36(8)
C3 Al1 C2 101.50(8)
C1 Al1 Al2 114.98(9)
C4 Al1 Al2 120.83(7)
C3 Al1 Al2 51.56(6)
C2 Al1 Al2 51.00(6)
C10 Al2 C16 110.86(7)
C10 Al2 C2 112.72(9)
C16 Al2 C2 109.04(8)
C10 Al2 C3 106.26(9)
C16 Al2 C3 112.14(9)
C2 Al2 C3 105.73(9)
C10 Al2 Al1 132.74(6)
C16 Al2 Al1 116.31(6)
C2 Al2 Al1 53.75(6)
C3 Al2 Al1 53.13(6)
Al1 C1 H1A 116.1(17)
Al1 C1 H1B 108.8(16)
H1A C1 H1B 109(2)
Al1 C1 H1C 108.2(19)
H1A C1 H1C 105(2)
H1B C1 H1C 110(2)
Al2 C2 Al1 75.26(7)
Al2 C2 H2A 115.1(12)
Al1 C2 H2A 98.8(12)
Al2 C2 H2B 135.7(12)
Al1 C2 H2B 82.7(12)
H2A C2 H2B 105.9(16)
Al2 C2 H2C 82.8(13)
Al1 C2 H2C 152.7(13)
H2A C2 H2C 105.1(18)
H2B C2 H2C 102.6(17)
Al2 C3 Al1 75.31(7)
Al2 C3 H3A 88.1(13)
Al1 C3 H3A 147.0(14)
Al2 C3 H3B 139.2(12)
Al1 C3 H3B 79.3(12)
H3A C3 H3B 96.5(18)
Al2 C3 H3C 109.1(13)
Al1 C3 H3C 110.0(13)
H3A C3 H3C 102.3(19)
H3B C3 H3C 109.4(17)
C9 C4 C5 114.2(2)
C9 C4 Al1 121.91(14)
C5 C4 Al1 123.76(18)
F1 C5 C6 117.9(2)
F1 C5 C4 119.3(2)
C6 C5 C4 122.8(2)
F2 C6 C7 120.2(3)
F2 C6 C5 120.3(3)
C7 C6 C5 119.5(2)
F3 C7 C8 119.8(3)
F3 C7 C6 119.8(3)
C8 C7 C6 120.4(2)
F4 C8 C7 119.7(2)
F4 C8 C9 122.5(2)
C7 C8 C9 117.7(3)
F5 C9 C8 116.0(2)
F5 C9 C4 118.60(17)
C8 C9 C4 125.4(2)
C11 C10 C15 113.66(17)
C11 C10 Al2 126.11(13)
C15 C10 Al2 120.12(14)
F6 C11 C10 119.54(17)
F6 C11 C12 116.24(18)
C10 C11 C12 124.23(18)
F7 C12 C13 120.30(19)
F7 C12 C11 120.56(18)
C13 C12 C11 119.1(2)
F8 C13 C14 120.76(18)
F8 C13 C12 119.7(2)
C14 C13 C12 119.52(19)
F9 C14 C13 119.84(18)
F9 C14 C15 121.00(19)
C13 C14 C15 119.16(18)
F10 C15 C14 117.06(16)
F10 C15 C10 118.65(17)
C14 C15 C10 124.29(18)
C21 C16 C17 114.10(17)
C21 C16 Al2 127.20(13)
C17 C16 Al2 118.28(14)
F11 C17 C18 117.15(16)
F11 C17 C16 118.54(16)
C18 C17 C16 124.31(18)
F12 C18 C19 119.78(18)
F12 C18 C17 121.43(18)
C19 C18 C17 118.79(18)
F13 C19 C18 120.85(18)
F13 C19 C20 119.13(19)
C18 C19 C20 120.01(18)
F14 C20 C21 122.00(18)
F14 C20 C19 119.34(18)
C21 C20 C19 118.66(19)
F15 C21 C16 119.54(16)
F15 C21 C20 116.35(17)
C16 C21 C20 124.11(18)

loop_
_geom_bond_atom_site_label_1
_geom_bond_atom_site_label_2
_geom_bond_distance
Al1 C1 1.920(3)
Al1 C4 1.973(2)
Al1 C3 2.127(2)
Al1 C2 2.145(2)
Al1 Al2 2.5723(8)
Al2 C10 1.9747(19)
Al2 C16 1.9832(18)
Al2 C2 2.067(2)
Al2 C3 2.083(2)
C1 H1A 0.92(3)
C1 H1B 0.97(2)
C1 H1C 0.87(3)
C2 H2A 0.97(2)
C2 H2B 0.95(2)
C2 H2C 0.89(2)
C3 H3A 0.90(2)
C3 H3B 0.97(2)
C3 H3C 0.94(2)
C4 C9 1.375(3)
C4 C5 1.386(3)
C5 F1 1.345(3)
C5 C6 1.385(3)
C6 F2 1.350(3)
C6 C7 1.370(4)
C7 F3 1.350(3)
C7 C8 1.368(3)
C8 F4 1.343(3)
C8 C9 1.374(3)
C9 F5 1.365(2)
C10 C11 1.375(3)
C10 C15 1.389(2)
C11 F6 1.358(2)
C11 C12 1.378(3)
C12 F7 1.345(2)
C12 C13 1.373(3)
C13 F8 1.344(2)
C13 C14 1.365(3)
C14 F9 1.349(2)
C14 C15 1.372(3)
C15 F10 1.360(2)
C16 C21 1.377(2)
C16 C17 1.383(2)
C17 F11 1.359(2)
C17 C18 1.376(2)
C18 F12 1.345(2)
C18 C19 1.364(3)
C19 F13 1.340(2)
C19 C20 1.380(3)
C20 F14 1.344(2)
C20 C21 1.379(3)
C21 F15 1.361(2)

loop_
_geom_torsion_atom_site_label_1
_geom_torsion_atom_site_label_2
_geom_torsion_atom_site_label_3
_geom_torsion_atom_site_label_4
_geom_torsion
C1 Al1 Al2 C10 -177.34(12)
C4 Al1 Al2 C10 4.95(11)
C3 Al1 Al2 C10 -77.49(11)
C2 Al1 Al2 C10 88.54(11)
C1 Al1 Al2 C16 -0.95(12)
C4 Al1 Al2 C16 -178.66(9)
C3 Al1 Al2 C16 98.89(10)
C2 Al1 Al2 C16 -95.08(10)
C1 Al1 Al2 C2 94.13(12)
C4 Al1 Al2 C2 -83.58(10)
C3 Al1 Al2 C2 -166.02(12)
C1 Al1 Al2 C3 -99.85(13)
C4 Al1 Al2 C3 82.44(11)
C2 Al1 Al2 C3 166.02(12)
C10 Al2 C2 Al1 -127.26(7)
C16 Al2 C2 Al1 109.18(8)
C3 Al2 C2 Al1 -11.58(10)
C1 Al1 C2 Al2 -107.62(11)
C4 Al1 C2 Al2 118.25(8)
C3 Al1 C2 Al2 11.13(9)
C10 Al2 C3 Al1 131.68(7)
C16 Al2 C3 Al1 -107.04(8)
C2 Al2 C3 Al1 11.67(10)
C1 Al1 C3 Al2 104.71(11)
C4 Al1 C3 Al2 -118.99(8)
C2 Al1 C3 Al2 -11.04(9)
C1 Al1 C4 C9 -171.54(17)
C3 Al1 C4 C9 58.88(18)
C2 Al1 C4 C9 -46.90(18)
Al2 Al1 C4 C9 5.95(19)
C1 Al1 C4 C5 3.4(2)
C3 Al1 C4 C5 -126.18(17)
C2 Al1 C4 C5 128.04(16)
Al2 Al1 C4 C5 -179.11(14)
C9 C4 C5 F1 -179.66(18)
Al1 C4 C5 F1 5.0(3)
C9 C4 C5 C6 0.8(3)
Al1 C4 C5 C6 -174.47(16)
F1 C5 C6 F2 0.2(3)
C4 C5 C6 F2 179.76(18)
F1 C5 C6 C7 -179.5(2)
C4 C5 C6 C7 0.0(3)
F2 C6 C7 F3 -0.5(3)
C5 C6 C7 F3 179.23(18)
F2 C6 C7 C8 179.54(19)
C5 C6 C7 C8 -0.7(4)
F3 C7 C8 F4 -0.1(3)
C6 C7 C8 F4 179.9(2)
F3 C7 C8 C9 -179.42(18)
C6 C7 C8 C9 0.5(3)
F4 C8 C9 F5 0.3(3)
C7 C8 C9 F5 179.60(18)
F4 C8 C9 C4 -178.94(19)
C7 C8 C9 C4 0.4(3)
C5 C4 C9 F5 179.79(16)
Al1 C4 C9 F5 -4.8(3)
C5 C4 C9 C8 -1.0(3)
Al1 C4 C9 C8 174.35(16)
C16 Al2 C10 C11 109.57(16)
C2 Al2 C10 C11 -12.98(18)
C3 Al2 C10 C11 -128.34(16)
Al1 Al2 C10 C11 -73.90(17)
C16 Al2 C10 C15 -66.50(15)
C2 Al2 C10 C15 170.96(13)
C3 Al2 C10 C15 55.59(15)
Al1 Al2 C10 C15 110.03(13)
C15 C10 C11 F6 179.81(15)
Al2 C10 C11 F6 3.5(3)
C15 C10 C11 C12 -0.8(3)
Al2 C10 C11 C12 -177.11(15)
F6 C11 C12 F7 0.1(3)
C10 C11 C12 F7 -179.24(17)
F6 C11 C12 C13 179.47(17)
C10 C11 C12 C13 0.1(3)
F7 C12 C13 F8 0.4(3)
C11 C12 C13 F8 -178.88(17)
F7 C12 C13 C14 179.56(17)
C11 C12 C13 C14 0.2(3)
F8 C13 C14 F9 0.2(3)
C12 C13 C14 F9 -178.92(16)
F8 C13 C14 C15 179.37(16)
C12 C13 C14 C15 0.3(3)
F9 C14 C15 F10 -1.6(2)
C13 C14 C15 F10 179.27(16)
F9 C14 C15 C10 178.04(15)
C13 C14 C15 C10 -1.1(3)
C11 C10 C15 F10 -179.05(15)
Al2 C10 C15 F10 -2.5(2)
C11 C10 C15 C14 1.4(3)
Al2 C10 C15 C14 177.89(14)
C10 Al2 C16 C21 121.83(16)
C2 Al2 C16 C21 -113.51(17)
C3 Al2 C16 C21 3.24(19)
Al1 Al2 C16 C21 -55.33(17)
C10 Al2 C16 C17 -50.32(15)
C2 Al2 C16 C17 74.34(16)
C3 Al2 C16 C17 -168.91(14)
Al1 Al2 C16 C17 132.52(13)
C21 C16 C17 F11 178.61(15)
Al2 C16 C17 F11 -8.2(2)
C21 C16 C17 C18 -1.5(3)
Al2 C16 C17 C18 171.68(14)
F11 C17 C18 F12 0.6(3)
C16 C17 C18 F12 -179.28(17)
F11 C17 C18 C19 -179.33(16)
C16 C17 C18 C19 0.8(3)
F12 C18 C19 F13 0.0(3)
C17 C18 C19 F13 179.94(16)
F12 C18 C19 C20 -179.48(16)
C17 C18 C19 C20 0.5(3)
F13 C19 C20 F14 0.5(3)
C18 C19 C20 F14 179.93(17)
F13 C19 C20 C21 179.68(16)
C18 C19 C20 C21 -0.9(3)
C17 C16 C21 F15 -178.83(15)
Al2 C16 C21 F15 8.7(2)
C17 C16 C21 C20 1.1(3)
Al2 C16 C21 C20 -171.36(14)
F14 C20 C21 F15 -0.9(3)
C19 C20 C21 F15 179.94(16)
F14 C20 C21 C16 179.23(16)
C19 C20 C21 C16 0.0(3)
